data_7131417
loop_
_publ_author_name
'Masero, Fabio'
'Mougel, Victor'

_publ_section_title
;
 Molybdenum(IV) &#x3b2;-diketonate complexes as highly active catalysts
 for allylic substitution reactions.
;
_journal_issue 31
_journal_name_full 'Chemical communications (Cambridge, England)'
_journal_page_first 4636
_journal_page_last 4639
_journal_paper_doi 10.1039/d3cc00572k
_journal_volume 59
_journal_year 2023
_chemical_formula_moiety 'C35 H27 Cl2 Mo N O4'
_chemical_formula_sum 'C35 H27 Cl2 Mo N O4'
_chemical_formula_weight 692.41
_chemical_name_systematic 'Molybdenum bis(benzoylmethanate) dichloride pyridine'
_space_group_crystal_system monoclinic
_space_group_IT_number 14
_space_group_name_Hall '-P 2ybc'
_space_group_name_H-M_alt 'P 1 21/c 1'
_atom_sites_solution_hydrogens geom
_atom_sites_solution_primary dual
_audit_creation_date 2023-02-02
_audit_creation_method
;
Olex2 1.5
(compiled 2022.04.07 svn.rca3783a0 for OlexSys, GUI svn.r6498)
;
_audit_update_record
;
2023-02-02 deposited with the CCDC.	2023-03-14 downloaded from the CCDC.
;
_cell_angle_alpha 90
_cell_angle_beta 104.7610(10)
_cell_angle_gamma 90
_cell_formula_units_Z 4
_cell_length_a 14.6472(5)
_cell_length_b 18.5664(6)
_cell_length_c 11.5099(3)
_cell_measurement_reflns_used 9806
_cell_measurement_temperature 100.0
_cell_measurement_theta_max 36.21
_cell_measurement_theta_min 2.82
_cell_volume 3026.77(16)
_computing_cell_refinement 'SAINT V8.38A (Bruker, 2018)'
_computing_data_reduction 'SAINT V8.38A (Bruker, 2018)'
_computing_molecular_graphics 'Olex2 1.5 (Dolomanov et al., 2009)'
_computing_publication_material 'Olex2 1.5 (Dolomanov et al., 2009)'
_computing_structure_refinement 'XL  (Sheldrick, 2008)'
_computing_structure_solution 'SHELXT 2018/2 (Sheldrick, 2018)'
_diffrn_ambient_temperature 100.0
_diffrn_detector 'Bruker APEX2 area detector'
_diffrn_detector_area_resol_mean 7.9
_diffrn_detector_type 'CCD area detector'
_diffrn_measured_fraction_theta_full 0.999
_diffrn_measured_fraction_theta_max 1.000
_diffrn_measurement_device 'three-circle diffractometer'
_diffrn_measurement_device_type 'Bruker SMART APEX CCD area detector'
_diffrn_measurement_method '\w and \f scans'
_diffrn_radiation_monochromator 'mirror optics'
_diffrn_radiation_probe x-ray
_diffrn_radiation_type MoK\a
_diffrn_radiation_wavelength 0.71073
_diffrn_reflns_av_R_equivalents 0.0390
_diffrn_reflns_av_unetI/netI 0.0165
_diffrn_reflns_Laue_measured_fraction_full 0.999
_diffrn_reflns_Laue_measured_fraction_max 1.000
_diffrn_reflns_limit_h_max 18
_diffrn_reflns_limit_h_min -18
_diffrn_reflns_limit_k_max 23
_diffrn_reflns_limit_k_min -23
_diffrn_reflns_limit_l_max 14
_diffrn_reflns_limit_l_min -14
_diffrn_reflns_number 84193
_diffrn_reflns_point_group_measured_fraction_full 0.999
_diffrn_reflns_point_group_measured_fraction_max 1.000
_diffrn_reflns_theta_full 25.242
_diffrn_reflns_theta_max 27.103
_diffrn_reflns_theta_min 2.133
_diffrn_source 'microfocus sealed X-ray tube'
_diffrn_source_current 30.0
_diffrn_source_power 1.5
_diffrn_source_type 'Incoatec I\ms'
_diffrn_source_voltage 50.0
_diffrn_standards_number 0
_exptl_absorpt_coefficient_mu 0.651
_exptl_absorpt_correction_T_max 0.7471
_exptl_absorpt_correction_T_min 0.6904
_exptl_absorpt_correction_type none
_exptl_absorpt_process_details
;
SADABS-2016/2 (Bruker,2016/2) was used for absorption correction.
wR2(int) was 0.0792 before and 0.0597 after correction.
The Ratio of minimum to maximum transmission is 0.9241.
The \l/2 correction factor is Not present.
;
_exptl_crystal_colour 'metallic dark brown'
_exptl_crystal_colour_lustre metallic
_exptl_crystal_colour_modifier dark
_exptl_crystal_colour_primary brown
_exptl_crystal_density_diffrn 1.519
_exptl_crystal_description prism
_exptl_crystal_F_000 1408
_exptl_crystal_recrystallization_method 'from pyridine/pentane at - 35 degree Celsius.'
_exptl_crystal_size_max 0.377
_exptl_crystal_size_mid 0.122
_exptl_crystal_size_min 0.093
_refine_diff_density_max 0.428
_refine_diff_density_min -0.513
_refine_diff_density_rms 0.061
_refine_ls_extinction_method none
_refine_ls_goodness_of_fit_ref 1.046
_refine_ls_hydrogen_treatment constr
_refine_ls_matrix_type full
_refine_ls_number_parameters 388
_refine_ls_number_reflns 6686
_refine_ls_number_restraints 0
_refine_ls_restrained_S_all 1.046
_refine_ls_R_factor_all 0.0279
_refine_ls_R_factor_gt 0.0224
_refine_ls_shift/su_max 0.001
_refine_ls_shift/su_mean 0.000
_refine_ls_structure_factor_coef Fsqd
_refine_ls_weighting_details 'w=1/[\s^2^(Fo^2^)+(0.0163P)^2^+3.4154P] where P=(Fo^2^+2Fc^2^)/3'
_refine_ls_weighting_scheme calc
_refine_ls_wR_factor_gt 0.0500
_refine_ls_wR_factor_ref 0.0542
_reflns_Friedel_coverage 0.000
_reflns_number_gt 5957
_reflns_number_total 6686
_reflns_threshold_expression 'I > 2\s(I)'
_cod_data_source_file d3cc00572k2.cif
_cod_data_source_block fma-414-1-2nd
_cod_depositor_comments 'Adding full bibliography for 7131417--7131422.cif.'
_cod_database_code 7131417
_shelx_shelxl_version_number 2019/1
_shelx_space_group_comment
;
The symmetry employed for this shelxl refinement is uniquely defined
by the following loop, which should always be used as a source of
symmetry information in preference to the above space-group names.
They are only intended as comments.
;
_shelx_estimated_absorpt_t_max 0.942
_shelx_estimated_absorpt_t_min 0.791
_olex2_refinement_description
;
1. Fixed Uiso
 At 1.2 times of:
  All C(H) groups
2.a Aromatic/amide H refined with riding coordinates:
 C1(H1), C2(H2), C3(H3), C4(H4), C5(H5), C8(H8), C11(H11), C12(H12), C13(H13),
 C14(H14), C15(H15), C16(H16), C17(H17), C18(H18), C19(H19), C20(H20), C23(H23),
  C26(H26), C27(H27), C28(H28), C29(H29), C30(H30), C31(H31), C32(H32),
 C33(H33), C34(H34), C36(H36)
;
_olex2_date_sample_data_collection 2021-03-24
_olex2_date_sample_submission 2021-03-24
_olex2_submission_original_sample_id FMA_414
_olex2_submission_special_instructions 'No special instructions were received'

loop_
_space_group_symop_operation_xyz
'x, y, z'
'-x, y+1/2, -z+1/2'
'-x, -y, -z'
'x, -y-1/2, z-1/2'

loop_
_atom_site_label
_atom_site_type_symbol
_atom_site_fract_x
_atom_site_fract_y
_atom_site_fract_z
_atom_site_U_iso_or_equiv
_atom_site_adp_type
_atom_site_occupancy
_atom_site_site_symmetry_order
_atom_site_calc_flag
_atom_site_refinement_flags_posn
_atom_site_refinement_flags_adp
_atom_site_refinement_flags_occupancy
_atom_site_disorder_assembly
_atom_site_disorder_group
Mo01 Mo 0.71665(2) 0.52919(2) 0.27391(2) 0.01003(4) Uani 1 1 d . . . . .
Cl1 Cl 0.62769(3) 0.43967(2) 0.34977(3) 0.01527(8) Uani 1 1 d . . . . .
Cl2 Cl 0.80447(3) 0.61736(2) 0.19447(4) 0.01692(8) Uani 1 1 d . . . . .
O1 O 0.81194(8) 0.53994(6) 0.44044(10) 0.0151(2) Uani 1 1 d . . . . .
O2 O 0.81259(8) 0.44680(6) 0.27410(10) 0.0136(2) Uani 1 1 d . . . . .
O3 O 0.58981(8) 0.57452(6) 0.18542(10) 0.0132(2) Uani 1 1 d . . . . .
O4 O 0.69162(8) 0.48400(6) 0.10511(10) 0.0135(2) Uani 1 1 d . . . . .
N2 N 0.67330(10) 0.61647(8) 0.38925(12) 0.0164(3) Uani 1 1 d . . . . .
C1 C 0.84351(13) 0.57248(9) 0.68249(15) 0.0185(3) Uani 1 1 d . . . . .
H1 H 0.787878 0.591766 0.630415 0.022 Uiso 1 1 calc R U . . .
C2 C 0.87287(14) 0.59639(10) 0.80033(16) 0.0241(4) Uani 1 1 d . . . . .
H2 H 0.836835 0.631497 0.829129 0.029 Uiso 1 1 calc R U . . .
C3 C 0.95475(14) 0.56909(10) 0.87617(16) 0.0241(4) Uani 1 1 d . . . . .
H3 H 0.974971 0.585870 0.956626 0.029 Uiso 1 1 calc R U . . .
C4 C 1.00718(13) 0.51741(10) 0.83494(15) 0.0202(4) Uani 1 1 d . . . . .
H4 H 1.063310 0.498932 0.887084 0.024 Uiso 1 1 calc R U . . .
C5 C 0.97773(12) 0.49264(9) 0.71754(15) 0.0154(3) Uani 1 1 d . . . . .
H5 H 1.013489 0.456925 0.689673 0.019 Uiso 1 1 calc R U . . .
C6 C 0.89555(12) 0.52011(9) 0.64017(14) 0.0137(3) Uani 1 1 d . . . . .
C7 C 0.86250(11) 0.49473(9) 0.51410(14) 0.0135(3) Uani 1 1 d . . . . .
C8 C 0.88637(12) 0.42731(9) 0.47930(15) 0.0157(3) Uani 1 1 d . . . . .
H8 H 0.916863 0.393454 0.538402 0.019 Uiso 1 1 calc R U . . .
C9 C 0.86584(11) 0.40898(8) 0.35802(14) 0.0129(3) Uani 1 1 d . . . . .
C10 C 0.90740(11) 0.34361(9) 0.31698(15) 0.0141(3) Uani 1 1 d . . . . .
C11 C 0.98549(12) 0.30836(9) 0.38969(16) 0.0187(3) Uani 1 1 d . . . . .
H11 H 1.013533 0.325984 0.468162 0.022 Uiso 1 1 calc R U . . .
C12 C 1.02224(13) 0.24774(10) 0.34780(17) 0.0227(4) Uani 1 1 d . . . . .
H12 H 1.074947 0.223683 0.398046 0.027 Uiso 1 1 calc R U . . .
C13 C 0.98241(13) 0.22199(10) 0.23279(17) 0.0236(4) Uani 1 1 d . . . . .
H13 H 1.007928 0.180560 0.204179 0.028 Uiso 1 1 calc R U . . .
C14 C 0.90512(13) 0.25709(10) 0.15981(17) 0.0231(4) Uani 1 1 d . . . . .
H14 H 0.877611 0.239630 0.081087 0.028 Uiso 1 1 calc R U . . .
C15 C 0.86810(12) 0.31745(9) 0.20153(16) 0.0188(3) Uani 1 1 d . . . . .
H15 H 0.815356 0.341315 0.151003 0.023 Uiso 1 1 calc R U . . .
C16 C 0.46962(12) 0.68879(9) 0.15660(14) 0.0154(3) Uani 1 1 d . . . . .
H16 H 0.505790 0.676387 0.234899 0.018 Uiso 1 1 calc R U . . .
C17 C 0.40609(13) 0.74514(9) 0.14166(15) 0.0182(3) Uani 1 1 d . . . . .
H17 H 0.400018 0.772028 0.209522 0.022 Uiso 1 1 calc R U . . .
C18 C 0.35107(12) 0.76273(9) 0.02813(16) 0.0187(3) Uani 1 1 d . . . . .
H18 H 0.307308 0.801415 0.018237 0.022 Uiso 1 1 calc R U . . .
C19 C 0.36033(12) 0.72356(10) -0.07063(15) 0.0192(4) Uani 1 1 d . . . . .
H19 H 0.322338 0.735257 -0.148301 0.023 Uiso 1 1 calc R U . . .
C20 C 0.42481(12) 0.66724(9) -0.05703(14) 0.0153(3) Uani 1 1 d . . . . .
H20 H 0.430629 0.640605 -0.125253 0.018 Uiso 1 1 calc R U . . .
C21 C 0.48107(11) 0.64980(8) 0.05699(14) 0.0125(3) Uani 1 1 d . . . . .
C22 C 0.55638(11) 0.59431(8) 0.07514(14) 0.0120(3) Uani 1 1 d . . . . .
C23 C 0.58914(12) 0.56690(9) -0.01890(14) 0.0150(3) Uani 1 1 d . . . . .
H23 H 0.568006 0.587280 -0.096859 0.018 Uiso 1 1 calc R U . . .
C24 C 0.65285(11) 0.50967(9) 0.00019(14) 0.0128(3) Uani 1 1 d . . . . .
C25 C 0.68014(12) 0.47300(9) -0.10086(14) 0.0139(3) Uani 1 1 d . . . . .
C26 C 0.62727(12) 0.48012(9) -0.22018(15) 0.0169(3) Uani 1 1 d . . . . .
H26 H 0.571572 0.508630 -0.238644 0.020 Uiso 1 1 calc R U . . .
C27 C 0.65635(13) 0.44548(10) -0.31135(15) 0.0205(4) Uani 1 1 d . . . . .
H27 H 0.620544 0.450473 -0.392285 0.025 Uiso 1 1 calc R U . . .
C28 C 0.73756(13) 0.40354(10) -0.28492(16) 0.0213(4) Uani 1 1 d . . . . .
H28 H 0.757059 0.379876 -0.347742 0.026 Uiso 1 1 calc R U . . .
C29 C 0.79025(13) 0.39615(10) -0.16690(16) 0.0215(4) Uani 1 1 d . . . . .
H29 H 0.845750 0.367411 -0.148881 0.026 Uiso 1 1 calc R U . . .
C30 C 0.76172(12) 0.43083(9) -0.07515(15) 0.0176(3) Uani 1 1 d . . . . .
H30 H 0.797949 0.425817 0.005591 0.021 Uiso 1 1 calc R U . . .
C31 C 0.60249(13) 0.60490(10) 0.44106(16) 0.0217(4) Uani 1 1 d . . . . .
H31 H 0.564582 0.563109 0.419219 0.026 Uiso 1 1 calc R U . . .
C32 C 0.58227(15) 0.65155(12) 0.52542(17) 0.0296(5) Uani 1 1 d . . . . .
H32 H 0.532521 0.641208 0.562079 0.036 Uiso 1 1 calc R U . . .
C33 C 0.63578(15) 0.71327(12) 0.55507(18) 0.0331(5) Uani 1 1 d . . . . .
H33 H 0.624590 0.745484 0.614067 0.040 Uiso 1 1 calc R U . . .
C34 C 0.70572(15) 0.72731(11) 0.49759(19) 0.0321(5) Uani 1 1 d . . . . .
H34 H 0.741172 0.770666 0.513313 0.039 Uiso 1 1 calc R U . . .
C36 C 0.72374(13) 0.67736(10) 0.41645(17) 0.0237(4) Uani 1 1 d . . . . .
H36 H 0.773338 0.686537 0.378967 0.028 Uiso 1 1 calc R U . . .

loop_
_atom_site_aniso_label
_atom_site_aniso_U_11
_atom_site_aniso_U_22
_atom_site_aniso_U_33
_atom_site_aniso_U_23
_atom_site_aniso_U_13
_atom_site_aniso_U_12
Mo01 0.01064(7) 0.00927(7) 0.00946(7) -0.00027(5) 0.00123(5) 0.00072(5)
Cl1 0.01824(19) 0.01447(18) 0.01374(17) 0.00085(14) 0.00523(15) -0.00201(15)
Cl2 0.01494(19) 0.01430(18) 0.02098(19) 0.00385(15) 0.00361(15) -0.00190(14)
O1 0.0159(6) 0.0123(6) 0.0142(5) -0.0008(4) -0.0015(4) 0.0037(4)
O2 0.0144(6) 0.0133(5) 0.0126(5) 0.0009(4) 0.0023(4) 0.0036(4)
O3 0.0126(5) 0.0164(6) 0.0099(5) 0.0000(4) 0.0014(4) 0.0017(4)
O4 0.0163(6) 0.0125(5) 0.0111(5) -0.0006(4) 0.0024(4) 0.0010(4)
N2 0.0160(7) 0.0164(7) 0.0137(7) -0.0035(5) -0.0018(5) 0.0059(6)
C1 0.0195(9) 0.0190(9) 0.0158(8) 0.0003(6) 0.0023(7) 0.0034(7)
C2 0.0306(10) 0.0223(9) 0.0202(9) -0.0037(7) 0.0077(8) 0.0024(8)
C3 0.0311(10) 0.0275(10) 0.0119(8) -0.0020(7) 0.0023(7) -0.0052(8)
C4 0.0182(9) 0.0236(9) 0.0161(8) 0.0039(7) -0.0008(7) -0.0049(7)
C5 0.0139(8) 0.0155(8) 0.0158(8) 0.0029(6) 0.0017(6) -0.0009(6)
C6 0.0149(8) 0.0121(7) 0.0137(7) 0.0016(6) 0.0030(6) -0.0019(6)
C7 0.0102(7) 0.0158(8) 0.0141(7) 0.0019(6) 0.0021(6) -0.0012(6)
C8 0.0177(8) 0.0135(8) 0.0151(8) 0.0031(6) 0.0028(6) 0.0035(6)
C9 0.0110(7) 0.0110(7) 0.0168(8) 0.0026(6) 0.0040(6) 0.0004(6)
C10 0.0141(8) 0.0117(7) 0.0170(8) 0.0008(6) 0.0053(6) 0.0009(6)
C11 0.0173(8) 0.0186(9) 0.0185(8) -0.0013(7) 0.0017(7) 0.0031(7)
C12 0.0186(9) 0.0190(9) 0.0271(9) -0.0023(7) -0.0004(7) 0.0064(7)
C13 0.0229(10) 0.0159(9) 0.0315(10) -0.0072(7) 0.0057(8) 0.0043(7)
C14 0.0249(10) 0.0199(9) 0.0217(9) -0.0070(7) 0.0010(7) 0.0021(7)
C15 0.0177(9) 0.0168(8) 0.0199(8) -0.0001(7) 0.0010(7) 0.0039(7)
C16 0.0162(8) 0.0177(8) 0.0120(7) 0.0010(6) 0.0030(6) 0.0004(6)
C17 0.0217(9) 0.0190(8) 0.0157(8) -0.0015(6) 0.0080(7) 0.0025(7)
C18 0.0188(9) 0.0172(8) 0.0214(8) 0.0024(7) 0.0075(7) 0.0056(7)
C19 0.0181(9) 0.0229(9) 0.0157(8) 0.0041(7) 0.0025(7) 0.0055(7)
C20 0.0161(8) 0.0168(8) 0.0125(7) -0.0001(6) 0.0027(6) 0.0012(6)
C21 0.0119(7) 0.0121(7) 0.0136(7) 0.0008(6) 0.0033(6) -0.0018(6)
C22 0.0103(7) 0.0116(7) 0.0133(7) 0.0010(6) 0.0012(6) -0.0020(6)
C23 0.0164(8) 0.0166(8) 0.0113(7) 0.0015(6) 0.0023(6) 0.0021(6)
C24 0.0134(8) 0.0138(8) 0.0105(7) -0.0008(6) 0.0019(6) -0.0033(6)
C25 0.0145(8) 0.0148(8) 0.0132(7) -0.0015(6) 0.0051(6) -0.0032(6)
C26 0.0159(8) 0.0204(9) 0.0142(8) -0.0010(6) 0.0033(6) -0.0016(6)
C27 0.0231(9) 0.0264(9) 0.0123(8) -0.0026(7) 0.0053(7) -0.0055(7)
C28 0.0249(9) 0.0219(9) 0.0213(9) -0.0080(7) 0.0135(7) -0.0074(7)
C29 0.0198(9) 0.0208(9) 0.0254(9) -0.0044(7) 0.0088(7) 0.0012(7)
C30 0.0178(8) 0.0178(8) 0.0163(8) -0.0012(6) 0.0026(7) 0.0010(7)
C31 0.0197(9) 0.0255(9) 0.0188(8) -0.0037(7) 0.0026(7) 0.0067(7)
C32 0.0272(10) 0.0386(12) 0.0225(9) -0.0046(8) 0.0051(8) 0.0169(9)
C33 0.0335(11) 0.0348(11) 0.0245(10) -0.0138(8) -0.0044(8) 0.0203(9)
C34 0.0309(11) 0.0226(10) 0.0347(11) -0.0145(8) -0.0067(9) 0.0075(8)
C36 0.0221(9) 0.0184(9) 0.0270(9) -0.0068(7) -0.0005(7) 0.0039(7)

loop_
_atom_type_symbol
_atom_type_description
_atom_type_scat_dispersion_real
_atom_type_scat_dispersion_imag
_atom_type_scat_source
C C 0.0033 0.0016 'International Tables Vol C Tables 4.2.6.8 and 6.1.1.4'
H H 0.0000 0.0000 'International Tables Vol C Tables 4.2.6.8 and 6.1.1.4'
Cl Cl 0.1484 0.1585 'International Tables Vol C Tables 4.2.6.8 and 6.1.1.4'
Mo Mo -1.6832 0.6857 'International Tables Vol C Tables 4.2.6.8 and 6.1.1.4'
N N 0.0061 0.0033 'International Tables Vol C Tables 4.2.6.8 and 6.1.1.4'
O O 0.0106 0.0060 'International Tables Vol C Tables 4.2.6.8 and 6.1.1.4'

loop_
_geom_angle_atom_site_label_1
_geom_angle_atom_site_label_2
_geom_angle_atom_site_label_3
_geom_angle
_geom_angle_site_symmetry_1
_geom_angle_site_symmetry_3
_geom_angle_publ_flag
Cl2 Mo01 Cl1 178.885(15) . . ?
O1 Mo01 Cl1 91.73(3) . . ?
O1 Mo01 Cl2 89.23(3) . . ?
O1 Mo01 O2 76.94(4) . . ?
O1 Mo01 N2 67.41(5) . . ?
O2 Mo01 Cl1 85.40(3) . . ?
O2 Mo01 Cl2 94.27(3) . . ?
O2 Mo01 N2 144.08(5) . . ?
O3 Mo01 Cl1 87.60(3) . . ?
O3 Mo01 Cl2 92.09(3) . . ?
O3 Mo01 O1 136.77(4) . . ?
O3 Mo01 O2 145.82(4) . . ?
O3 Mo01 O4 77.21(4) . . ?
O3 Mo01 N2 69.39(5) . . ?
O4 Mo01 Cl1 94.48(3) . . ?
O4 Mo01 Cl2 84.40(3) . . ?
O4 Mo01 O1 145.75(5) . . ?
O4 Mo01 O2 70.07(4) . . ?
O4 Mo01 N2 145.81(5) . . ?
N2 Mo01 Cl1 91.30(4) . . ?
N2 Mo01 Cl2 89.59(4) . . ?
C7 O1 Mo01 133.32(10) . . ?
C9 O2 Mo01 133.19(10) . . ?
C22 O3 Mo01 132.15(10) . . ?
C24 O4 Mo01 131.54(10) . . ?
C31 N2 Mo01 120.43(12) . . ?
C31 N2 C36 118.28(15) . . ?
C36 N2 Mo01 120.96(12) . . ?
C2 C1 H1 119.9 . . ?
C2 C1 C6 120.18(16) . . ?
C6 C1 H1 119.9 . . ?
C1 C2 H2 120.0 . . ?
C3 C2 C1 120.09(17) . . ?
C3 C2 H2 120.0 . . ?
C2 C3 H3 119.9 . . ?
C4 C3 C2 120.20(16) . . ?
C4 C3 H3 119.9 . . ?
C3 C4 H4 120.0 . . ?
C3 C4 C5 120.06(16) . . ?
C5 C4 H4 120.0 . . ?
C4 C5 H5 119.9 . . ?
C4 C5 C6 120.17(16) . . ?
C6 C5 H5 119.9 . . ?
C1 C6 C5 119.29(15) . . ?
C1 C6 C7 119.38(15) . . ?
C5 C6 C7 121.33(15) . . ?
O1 C7 C6 115.28(14) . . ?
O1 C7 C8 123.00(15) . . ?
C8 C7 C6 121.72(15) . . ?
C7 C8 H8 119.9 . . ?
C7 C8 C9 120.28(15) . . ?
C9 C8 H8 119.9 . . ?
O2 C9 C8 123.68(15) . . ?
O2 C9 C10 115.24(14) . . ?
C8 C9 C10 121.07(14) . . ?
C11 C10 C9 122.08(15) . . ?
C15 C10 C9 118.94(15) . . ?
C15 C10 C11 118.98(15) . . ?
C10 C11 H11 119.9 . . ?
C12 C11 C10 120.23(16) . . ?
C12 C11 H11 119.9 . . ?
C11 C12 H12 119.8 . . ?
C11 C12 C13 120.35(17) . . ?
C13 C12 H12 119.8 . . ?
C12 C13 H13 120.2 . . ?
C14 C13 C12 119.67(16) . . ?
C14 C13 H13 120.2 . . ?
C13 C14 H14 119.9 . . ?
C15 C14 C13 120.11(17) . . ?
C15 C14 H14 119.9 . . ?
C10 C15 H15 119.7 . . ?
C14 C15 C10 120.66(16) . . ?
C14 C15 H15 119.7 . . ?
C17 C16 H16 119.8 . . ?
C17 C16 C21 120.43(15) . . ?
C21 C16 H16 119.8 . . ?
C16 C17 H17 119.8 . . ?
C16 C17 C18 120.42(16) . . ?
C18 C17 H17 119.8 . . ?
C17 C18 H18 120.2 . . ?
C19 C18 C17 119.63(16) . . ?
C19 C18 H18 120.2 . . ?
C18 C19 H19 119.7 . . ?
C18 C19 C20 120.54(16) . . ?
C20 C19 H19 119.7 . . ?
C19 C20 H20 120.0 . . ?
C19 C20 C21 120.04(15) . . ?
C21 C20 H20 120.0 . . ?
C16 C21 C22 118.86(14) . . ?
C20 C21 C16 118.91(15) . . ?
C20 C21 C22 122.13(14) . . ?
O3 C22 C21 114.68(14) . . ?
O3 C22 C23 122.84(15) . . ?
C23 C22 C21 122.47(14) . . ?
C22 C23 H23 119.8 . . ?
C22 C23 C24 120.47(15) . . ?
C24 C23 H23 119.8 . . ?
O4 C24 C23 123.19(15) . . ?
O4 C24 C25 114.94(14) . . ?
C23 C24 C25 121.87(14) . . ?
C26 C25 C24 122.13(15) . . ?
C30 C25 C24 118.49(15) . . ?
C30 C25 C26 119.37(15) . . ?
C25 C26 H26 120.1 . . ?
C27 C26 C25 119.90(16) . . ?
C27 C26 H26 120.1 . . ?
C26 C27 H27 119.8 . . ?
C26 C27 C28 120.34(16) . . ?
C28 C27 H27 119.8 . . ?
C27 C28 H28 120.0 . . ?
C29 C28 C27 120.09(16) . . ?
C29 C28 H28 120.0 . . ?
C28 C29 H29 120.1 . . ?
C28 C29 C30 119.90(17) . . ?
C30 C29 H29 120.1 . . ?
C25 C30 H30 119.8 . . ?
C29 C30 C25 120.39(16) . . ?
C29 C30 H30 119.8 . . ?
N2 C31 H31 118.7 . . ?
N2 C31 C32 122.62(19) . . ?
C32 C31 H31 118.7 . . ?
C31 C32 H32 120.6 . . ?
C33 C32 C31 118.8(2) . . ?
C33 C32 H32 120.6 . . ?
C32 C33 H33 120.6 . . ?
C34 C33 C32 118.86(18) . . ?
C34 C33 H33 120.6 . . ?
C33 C34 H34 120.4 . . ?
C33 C34 C36 119.2(2) . . ?
C36 C34 H34 120.4 . . ?
N2 C36 C34 122.10(19) . . ?
N2 C36 H36 119.0 . . ?
C34 C36 H36 119.0 . . ?

loop_
_geom_bond_atom_site_label_1
_geom_bond_atom_site_label_2
_geom_bond_distance
_geom_bond_site_symmetry_2
_geom_bond_publ_flag
Mo01 Cl1 2.4087(4) . ?
Mo01 Cl2 2.4021(4) . ?
Mo01 O1 2.0733(11) . ?
Mo01 O2 2.0768(11) . ?
Mo01 O3 2.0574(11) . ?
Mo01 O4 2.0615(11) . ?
Mo01 N2 2.2849(14) . ?
O1 C7 1.2853(19) . ?
O2 C9 1.2847(19) . ?
O3 C22 1.2920(19) . ?
O4 C24 1.2878(19) . ?
N2 C31 1.339(2) . ?
N2 C36 1.343(2) . ?
C1 H1 0.9500 . ?
C1 C2 1.387(2) . ?
C1 C6 1.397(2) . ?
C2 H2 0.9500 . ?
C2 C3 1.387(3) . ?
C3 H3 0.9500 . ?
C3 C4 1.386(3) . ?
C4 H4 0.9500 . ?
C4 C5 1.388(2) . ?
C5 H5 0.9500 . ?
C5 C6 1.399(2) . ?
C6 C7 1.485(2) . ?
C7 C8 1.386(2) . ?
C8 H8 0.9500 . ?
C8 C9 1.393(2) . ?
C9 C10 1.488(2) . ?
C10 C11 1.396(2) . ?
C10 C15 1.394(2) . ?
C11 H11 0.9500 . ?
C11 C12 1.386(2) . ?
C12 H12 0.9500 . ?
C12 C13 1.388(3) . ?
C13 H13 0.9500 . ?
C13 C14 1.388(3) . ?
C14 H14 0.9500 . ?
C14 C15 1.383(2) . ?
C15 H15 0.9500 . ?
C16 H16 0.9500 . ?
C16 C17 1.382(2) . ?
C16 C21 1.402(2) . ?
C17 H17 0.9500 . ?
C17 C18 1.388(2) . ?
C18 H18 0.9500 . ?
C18 C19 1.385(2) . ?
C19 H19 0.9500 . ?
C19 C20 1.391(2) . ?
C20 H20 0.9500 . ?
C20 C21 1.398(2) . ?
C21 C22 1.485(2) . ?
C22 C23 1.388(2) . ?
C23 H23 0.9500 . ?
C23 C24 1.394(2) . ?
C24 C25 1.488(2) . ?
C25 C26 1.400(2) . ?
C25 C30 1.396(2) . ?
C26 H26 0.9500 . ?
C26 C27 1.387(2) . ?
C27 H27 0.9500 . ?
C27 C28 1.389(3) . ?
C28 H28 0.9500 . ?
C28 C29 1.388(3) . ?
C29 H29 0.9500 . ?
C29 C30 1.389(2) . ?
C30 H30 0.9500 . ?
C31 H31 0.9500 . ?
C31 C32 1.388(2) . ?
C32 H32 0.9500 . ?
C32 C33 1.381(3) . ?
C33 H33 0.9500 . ?
C33 C34 1.379(3) . ?
C34 H34 0.9500 . ?
C34 C36 1.388(3) . ?
C36 H36 0.9500 . ?

loop_
_geom_torsion_atom_site_label_1
_geom_torsion_atom_site_label_2
_geom_torsion_atom_site_label_3
_geom_torsion_atom_site_label_4
_geom_torsion
_geom_torsion_site_symmetry_1
_geom_torsion_site_symmetry_2
_geom_torsion_site_symmetry_3
_geom_torsion_site_symmetry_4
_geom_torsion_publ_flag
Mo01 O1 C7 C6 -159.51(11) . . . . ?
Mo01 O1 C7 C8 21.5(2) . . . . ?
Mo01 O2 C9 C8 -15.4(2) . . . . ?
Mo01 O2 C9 C10 166.12(10) . . . . ?
Mo01 O3 C22 C21 -156.56(11) . . . . ?
Mo01 O3 C22 C23 22.4(2) . . . . ?
Mo01 O4 C24 C23 -23.7(2) . . . . ?
Mo01 O4 C24 C25 157.01(11) . . . . ?
Mo01 N2 C31 C32 170.45(14) . . . . ?
Mo01 N2 C36 C34 -172.24(14) . . . . ?
O1 C7 C8 C9 8.1(3) . . . . ?
O2 C9 C10 C11 161.82(15) . . . . ?
O2 C9 C10 C15 -17.1(2) . . . . ?
O3 C22 C23 C24 7.7(3) . . . . ?
O4 C24 C25 C26 162.37(15) . . . . ?
O4 C24 C25 C30 -18.3(2) . . . . ?
N2 C31 C32 C33 1.6(3) . . . . ?
C1 C2 C3 C4 -0.5(3) . . . . ?
C1 C6 C7 O1 26.1(2) . . . . ?
C1 C6 C7 C8 -154.92(16) . . . . ?
C2 C1 C6 C5 -0.5(3) . . . . ?
C2 C1 C6 C7 179.43(16) . . . . ?
C2 C3 C4 C5 -0.2(3) . . . . ?
C3 C4 C5 C6 0.5(3) . . . . ?
C4 C5 C6 C1 -0.2(2) . . . . ?
C4 C5 C6 C7 179.87(15) . . . . ?
C5 C6 C7 O1 -153.97(15) . . . . ?
C5 C6 C7 C8 25.0(2) . . . . ?
C6 C1 C2 C3 0.9(3) . . . . ?
C6 C7 C8 C9 -170.81(15) . . . . ?
C7 C8 C9 O2 -11.0(3) . . . . ?
C7 C8 C9 C10 167.48(15) . . . . ?
C8 C9 C10 C11 -16.8(2) . . . . ?
C8 C9 C10 C15 164.35(16) . . . . ?
C9 C10 C11 C12 -179.77(16) . . . . ?
C9 C10 C15 C14 179.58(16) . . . . ?
C10 C11 C12 C13 0.7(3) . . . . ?
C11 C10 C15 C14 0.6(3) . . . . ?
C11 C12 C13 C14 -0.3(3) . . . . ?
C12 C13 C14 C15 0.1(3) . . . . ?
C13 C14 C15 C10 -0.2(3) . . . . ?
C15 C10 C11 C12 -0.9(3) . . . . ?
C16 C17 C18 C19 -0.2(3) . . . . ?
C16 C21 C22 O3 16.3(2) . . . . ?
C16 C21 C22 C23 -162.73(16) . . . . ?
C17 C16 C21 C20 -2.2(2) . . . . ?
C17 C16 C21 C22 174.18(15) . . . . ?
C17 C18 C19 C20 -0.5(3) . . . . ?
C18 C19 C20 C21 -0.1(3) . . . . ?
C19 C20 C21 C16 1.5(2) . . . . ?
C19 C20 C21 C22 -174.81(15) . . . . ?
C20 C21 C22 O3 -167.44(15) . . . . ?
C20 C21 C22 C23 13.6(2) . . . . ?
C21 C16 C17 C18 1.6(3) . . . . ?
C21 C22 C23 C24 -173.34(15) . . . . ?
C22 C23 C24 O4 -7.0(3) . . . . ?
C22 C23 C24 C25 172.20(15) . . . . ?
C23 C24 C25 C26 -16.9(2) . . . . ?
C23 C24 C25 C30 162.42(16) . . . . ?
C24 C25 C26 C27 179.23(16) . . . . ?
C24 C25 C30 C29 -179.43(16) . . . . ?
C25 C26 C27 C28 0.2(3) . . . . ?
C26 C25 C30 C29 -0.1(3) . . . . ?
C26 C27 C28 C29 -0.1(3) . . . . ?
C27 C28 C29 C30 -0.1(3) . . . . ?
C28 C29 C30 C25 0.2(3) . . . . ?
C30 C25 C26 C27 -0.1(2) . . . . ?
C31 N2 C36 C34 1.2(3) . . . . ?
C31 C32 C33 C34 1.7(3) . . . . ?
C32 C33 C34 C36 -3.4(3) . . . . ?
C33 C34 C36 N2 2.0(3) . . . . ?
C36 N2 C31 C32 -3.1(3) . . . . ?
